data_9010630
loop_
_publ_author_name
'Krivovichev, S. V.'
'Filatov, S. K.'
'Burns, P. C.'
'Vergasova, L. P.'

_publ_section_title
;
 The crystal structure of parageorgbokiite, B-Cu5O2(SeO3)2Cl2
;
_journal_name_full 'The Canadian Mineralogist'
_journal_page_first 929
_journal_page_last 934
_journal_paper_doi 10.2113/gscanmin.45.4.929
_journal_volume 45
_journal_year 2007
_chemical_compound_source 'Great Fissure Tolbachik eruption, Kamchatka Peninsula, Russia'
_chemical_formula_sum 'Cl2 Cu5 O8 Se2'
_chemical_name_mineral Parageorgbokiite
_space_group_IT_number 14
_symmetry_space_group_name_Hall '-P 2ybc'
_symmetry_space_group_name_H-M 'P 1 21/c 1'
_cell_angle_alpha 90
_cell_angle_beta 99.258
_cell_angle_gamma 90
_cell_length_a 5.3982
_cell_length_b 8.0543
_cell_length_c 11.1277
_cell_formula_units_Z 2
_cell_volume 477.516
_database_code_amcsd 0006151
_exptl_crystal_density_diffrn 4.691
_cod_original_formula_sum 'Cu5 Se2 Cl2 O8'
_cod_database_code 9010630

loop_
_space_group_symop_operation_xyz
x,y,z
x,1/2-y,1/2+z
-x,1/2+y,1/2-z
-x,-y,-z

loop_
_atom_site_aniso_label
_atom_site_aniso_U_11
_atom_site_aniso_U_22
_atom_site_aniso_U_33
_atom_site_aniso_U_12
_atom_site_aniso_U_13
_atom_site_aniso_U_23
Cu1 0.01630 0.01450 0.01080 -0.00390 0.00440 -0.00290
Cu2 0.00960 0.01740 0.01070 -0.00250 0.00200 -0.00100
Cu3 0.01280 0.01330 0.00940 0.00218 0.00340 0.00120
Se 0.01170 0.01230 0.00900 -0.00031 0.00330 0.00030
Cl 0.02150 0.02440 0.01490 -0.00570 0.00760 -0.00160
O1 0.01020 0.01380 0.00880 -0.00100 0.00300 -0.00050
O2 0.01840 0.01750 0.01140 -0.00890 0.00630 -0.00450
O3 0.01710 0.01250 0.01140 0.00510 0.00350 0.00470
O4 0.01190 0.02210 0.01180 0.00060 0.00360 0.00510

loop_
_atom_site_label
_atom_site_fract_x
_atom_site_fract_y
_atom_site_fract_z
_atom_site_U_iso_or_equiv
Cu1 0.52244 0.20949 0.38388 0.01360
Cu2 0.00000 0.50000 0.50000 0.01260
Cu3 0.47613 0.57640 0.38012 0.01160
Se 0.13167 0.90880 0.28438 0.01080
Cl 0.72210 0.85130 0.47423 0.01970
O1 0.67240 0.39800 0.47290 0.01080
O2 0.34640 0.05840 0.25990 0.01530
O3 0.28460 0.73240 0.25110 0.01350
O4 -0.08340 0.93110 0.15900 0.01510

loop_
_cod_related_entry_id
_cod_related_entry_database
_cod_related_entry_code
1 AMCSD 0006151
